data_7003248
loop_
_publ_author_name
'Liu, Li'
'Zhang, Li-rong'
'Wang, Xiao-feng'
'Li, Guang-hua'
'Liu, Yun-ling'
'Pang, Wen-qin'

_publ_section_title
;
 Syntheses and structures of two chiral zincophosphite compounds:
 [Zn(C8H8N2)(HPO3)] and (C6H13N2)[Zn3(C6H12N2)(HPO3)3(H2PO3)]
;
_journal_issue 15
_journal_name_full 'Dalton Transactions'
_journal_page_first 2009
_journal_page_last 2014
_journal_paper_doi 10.1039/b714778c
_journal_year 2008
_chemical_absolute_configuration unk
_chemical_formula_moiety 'C8 H9 N2 O3 P Zn'
_chemical_formula_sum 'C8 H9 N2 O3 P Zn'
_chemical_formula_weight 277.51
_chemical_melting_point ?
_chemical_name_systematic
;
?
;
_space_group_IT_number 19
_symmetry_cell_setting orthorhombic
_symmetry_space_group_name_Hall 'P 2ac 2ab'
_symmetry_space_group_name_H-M 'P 21 21 21'
_atom_sites_solution_hydrogens geom
_atom_sites_solution_primary direct
_atom_sites_solution_secondary difmap
_audit_creation_method SHELXL-97
_cell_angle_alpha 90.00
_cell_angle_beta 90.00
_cell_angle_gamma 90.00
_cell_formula_units_Z 4
_cell_length_a 5.3295(5)
_cell_length_b 10.6246(17)
_cell_length_c 17.877(2)
_cell_measurement_reflns_used 2541
_cell_measurement_temperature 293(2)
_cell_measurement_theta_max 28.52
_cell_measurement_theta_min 2.23
_cell_volume 1012.3(2)
_computing_cell_refinement 'Bruker SMART'
_computing_data_collection 'Bruker SMART'
_computing_data_reduction 'Bruker SAINT'
_computing_molecular_graphics SHELXP-97
_computing_publication_material SHELXTL
_computing_structure_refinement 'SHELXL-97 (Sheldrick, 1997)'
_computing_structure_solution 'SHELXS-97 (Sheldrick, 1990)'
_diffrn_ambient_temperature 293(2)
_diffrn_detector_area_resol_mean 9.00cm
_diffrn_measured_fraction_theta_full 0.996
_diffrn_measured_fraction_theta_max 0.996
_diffrn_measurement_device_type 'CCD area detector'
_diffrn_measurement_method 'phi and omega scans'
_diffrn_radiation_monochromator graphite
_diffrn_radiation_source 'fine-focus sealed tube'
_diffrn_radiation_type MoK\a
_diffrn_radiation_wavelength 0.71073
_diffrn_reflns_av_R_equivalents 0.1052
_diffrn_reflns_av_sigmaI/netI 0.1280
_diffrn_reflns_limit_h_max 7
_diffrn_reflns_limit_h_min -7
_diffrn_reflns_limit_k_max 14
_diffrn_reflns_limit_k_min -11
_diffrn_reflns_limit_l_max 23
_diffrn_reflns_limit_l_min -24
_diffrn_reflns_number 7311
_diffrn_reflns_theta_full 28.52
_diffrn_reflns_theta_max 28.52
_diffrn_reflns_theta_min 2.23
_diffrn_standards_decay_% 0
_diffrn_standards_interval_count 0
_diffrn_standards_interval_time .
_diffrn_standards_number 0
_exptl_absorpt_coefficient_mu 2.570
_exptl_absorpt_correction_T_max 0.2840
_exptl_absorpt_correction_T_min 0.2272
_exptl_absorpt_correction_type empirical
_exptl_absorpt_process_details SADABS
_exptl_crystal_colour colourless
_exptl_crystal_density_diffrn 1.821
_exptl_crystal_density_meas ?
_exptl_crystal_density_method 'not measured'
_exptl_crystal_description rod
_exptl_crystal_F_000 560
_exptl_crystal_size_max 0.21
_exptl_crystal_size_mid 0.17
_exptl_crystal_size_min 0.12
_refine_diff_density_max 0.458
_refine_diff_density_min -0.448
_refine_diff_density_rms 0.102
_refine_ls_abs_structure_details 'Flack H D (1983), Acta Cryst. A39, 876-881'
_refine_ls_abs_structure_Flack 0.01(2)
_refine_ls_extinction_method none
_refine_ls_goodness_of_fit_ref 0.862
_refine_ls_hydrogen_treatment mixed
_refine_ls_matrix_type full
_refine_ls_number_parameters 141
_refine_ls_number_reflns 2541
_refine_ls_number_restraints 0
_refine_ls_restrained_S_all 0.862
_refine_ls_R_factor_all 0.1012
_refine_ls_R_factor_gt 0.0440
_refine_ls_shift/su_max 0.000
_refine_ls_shift/su_mean 0.000
_refine_ls_structure_factor_coef Fsqd
_refine_ls_weighting_details 'calc w=1/[\s^2^(Fo^2^)+(0.0258P)^2^+0.0000P] where P=(Fo^2^+2Fc^2^)/3'
_refine_ls_weighting_scheme calc
_refine_ls_wR_factor_gt 0.0698
_refine_ls_wR_factor_ref 0.0846
_reflns_number_gt 1467
_reflns_number_total 2541
_reflns_threshold_expression >2sigma(I)
_cod_data_source_file b714778c.txt
_cod_data_source_block 1
_cod_depositor_comments
;
The following automatic conversions were performed:
'_symmetry_cell_setting' value 'Orthorhombic' changed to 'orthorhombic'
according to '/home/saulius/struct/CIF-dictionaries/cif_core.dic'
dictionary named 'cif_core.dic' version 2.4.1 from 2010-06-29.

Automatic conversion script
Id: cif_fix_enum 1527 2010-12-29 10:47:43Z saulius 

The following automatic conversions were performed:

'_chemical_melting_point' value 'not measured' was changed to '?' -
the value is undefined or not given.

Automatic conversion script
Id: cif_fix_values 1646 2011-03-28 12:23:43Z adriana 

The following automatic conversions were performed:

'_exptl_crystal_density_meas' value 'none' was changed to '?' - the
value is perceived as not measured.

Automatic conversion script
Id: cif_fix_values 3008 2015-01-20 13:52:24Z robertas 
;
_cod_original_sg_symbol_Hall P2ac2ab
_cod_original_sg_symbol_H-M P2(1)2(1)2(1)
_cod_database_code 7003248

loop_
_symmetry_equiv_pos_as_xyz
'x, y, z'
'-x+1/2, -y, z+1/2'
'-x, y+1/2, -z+1/2'
'x+1/2, -y+1/2, -z'

loop_
_atom_site_label
_atom_site_type_symbol
_atom_site_fract_x
_atom_site_fract_y
_atom_site_fract_z
_atom_site_U_iso_or_equiv
_atom_site_adp_type
_atom_site_occupancy
_atom_site_symmetry_multiplicity
_atom_site_calc_flag
_atom_site_refinement_flags
_atom_site_disorder_assembly
_atom_site_disorder_group
Zn1 Zn 0.59296(12) 0.30534(6) 0.40577(3) 0.02924(17) Uani 1 1 d . . .
P1 P 0.0925(3) 0.15212(11) 0.40746(8) 0.0260(3) Uani 1 1 d . . .
H1 H 0.151(8) 0.031(4) 0.389(2) 0.034(14) Uiso 1 1 d . . .
O1 O 0.2816(7) 0.2349(4) 0.36668(19) 0.0342(10) Uani 1 1 d . . .
O2 O 0.6200(8) 0.3420(4) 0.50977(18) 0.0494(12) Uani 1 1 d . . .
O3 O 0.8305(6) 0.1753(4) 0.3785(2) 0.0364(10) Uani 1 1 d . . .
N1 N 0.6935(8) 0.4672(4) 0.3561(2) 0.0305(12) Uani 1 1 d . . .
N2 N 0.7276(9) 0.6268(4) 0.2772(2) 0.0341(11) Uani 1 1 d . . .
H2 H 0.6974 0.6748 0.2395 0.080 Uiso 1 1 calc . . .
C1 C 0.8831(11) 0.5470(5) 0.3818(3) 0.0309(12) Uani 1 1 d . . .
C2 C 0.9112(13) 0.6471(5) 0.3318(3) 0.0320(12) Uani 1 1 d . . .
C3 C 0.6058(12) 0.5186(5) 0.2938(3) 0.0316(12) Uani 1 1 d . . .
C4 C 1.0452(11) 0.5401(6) 0.4426(3) 0.0379(15) Uani 1 1 d . . .
H4 H 1.0365 0.4728 0.4758 0.080 Uiso 1 1 calc . . .
C5 C 1.2169(12) 0.6334(7) 0.4527(4) 0.0507(17) Uani 1 1 d . . .
H5 H 1.3241 0.6302 0.4937 0.080 Uiso 1 1 calc . . .
C6 C 1.2347(11) 0.7338(6) 0.4027(4) 0.0525(16) Uani 1 1 d . . .
H6 H 1.3548 0.7958 0.4111 0.080 Uiso 1 1 calc . . .
C7 C 1.0803(14) 0.7439(6) 0.3416(3) 0.0467(15) Uani 1 1 d . . .
H7 H 1.0892 0.8117 0.3088 0.080 Uiso 1 1 calc . . .
C8 C 0.4046(12) 0.4667(5) 0.2465(3) 0.0409(14) Uani 1 1 d . . .
H8A H 0.4655 0.3938 0.2205 0.080 Uiso 1 1 calc R . .
H8B H 0.3526 0.5290 0.2108 0.080 Uiso 1 1 calc R . .
H8C H 0.2644 0.4436 0.2773 0.080 Uiso 1 1 calc R . .

loop_
_atom_site_aniso_label
_atom_site_aniso_U_11
_atom_site_aniso_U_22
_atom_site_aniso_U_33
_atom_site_aniso_U_23
_atom_site_aniso_U_13
_atom_site_aniso_U_12
Zn1 0.0283(3) 0.0347(3) 0.0247(3) 0.0043(3) -0.0021(4) -0.0037(3)
P1 0.0266(6) 0.0275(7) 0.0238(6) -0.0013(6) 0.0004(10) 0.0011(7)
O1 0.029(2) 0.047(3) 0.027(2) -0.0020(17) -0.0003(16) -0.0033(19)
O2 0.055(2) 0.068(3) 0.025(2) 0.0049(18) -0.002(2) 0.001(3)
O3 0.024(2) 0.049(3) 0.037(2) -0.010(2) -0.0002(15) -0.0103(18)
N1 0.034(3) 0.031(3) 0.027(3) 0.004(2) -0.002(2) -0.003(2)
N2 0.043(3) 0.030(3) 0.029(3) 0.010(2) 0.005(2) -0.002(2)
C1 0.029(3) 0.037(3) 0.027(3) -0.003(2) 0.002(3) 0.004(3)
C2 0.035(3) 0.028(3) 0.033(3) 0.005(2) 0.003(3) 0.003(3)
C3 0.039(3) 0.034(3) 0.022(3) -0.001(2) 0.003(3) 0.009(3)
C4 0.043(4) 0.042(4) 0.029(3) 0.005(3) -0.002(3) 0.001(3)
C5 0.038(4) 0.062(5) 0.053(4) -0.003(4) -0.014(3) -0.011(4)
C6 0.045(3) 0.045(4) 0.067(4) -0.003(4) -0.002(4) -0.016(3)
C7 0.048(4) 0.037(4) 0.055(4) 0.002(3) 0.012(4) -0.007(4)
C8 0.046(3) 0.038(4) 0.038(3) 0.006(3) -0.006(4) 0.007(4)

loop_
_atom_type_symbol
_atom_type_description
_atom_type_scat_dispersion_real
_atom_type_scat_dispersion_imag
_atom_type_scat_source
C C 0.0033 0.0016 'International Tables Vol C Tables 4.2.6.8 and 6.1.1.4'
H H 0.0000 0.0000 'International Tables Vol C Tables 4.2.6.8 and 6.1.1.4'
N N 0.0061 0.0033 'International Tables Vol C Tables 4.2.6.8 and 6.1.1.4'
O O 0.0106 0.0060 'International Tables Vol C Tables 4.2.6.8 and 6.1.1.4'
P P 0.1023 0.0942 'International Tables Vol C Tables 4.2.6.8 and 6.1.1.4'
Zn Zn 0.2839 1.4301 'International Tables Vol C Tables 4.2.6.8 and 6.1.1.4'

loop_
_geom_angle_atom_site_label_1
_geom_angle_atom_site_label_2
_geom_angle_atom_site_label_3
_geom_angle
_geom_angle_site_symmetry_1
_geom_angle_site_symmetry_3
_geom_angle_publ_flag
O2 Zn1 O3 110.00(16) . . ?
O2 Zn1 O1 119.50(17) . . ?
O3 Zn1 O1 101.10(14) . . ?
O2 Zn1 N1 103.69(17) . . ?
O3 Zn1 N1 108.98(17) . . ?
O1 Zn1 N1 113.39(16) . . ?
O2 P1 O3 115.2(2) 4_456 1_455 ?
O2 P1 O1 112.7(2) 4_456 . ?
O3 P1 O1 110.7(2) 1_455 . ?
O2 P1 H1 104.6(19) 4_456 . ?
O3 P1 H1 106.6(18) 1_455 . ?
O1 P1 H1 106.3(18) . . ?
P1 O1 Zn1 127.8(2) . . ?
P1 O2 Zn1 166.3(3) 4_556 . ?
P1 O3 Zn1 129.4(2) 1_655 . ?
C3 N1 C1 106.3(4) . . ?
C3 N1 Zn1 129.1(4) . . ?
C1 N1 Zn1 124.6(3) . . ?
C3 N2 C2 108.3(4) . . ?
C3 N2 H2 125.9 . . ?
C2 N2 H2 125.9 . . ?
C4 C1 C2 118.3(5) . . ?
C4 C1 N1 132.4(5) . . ?
C2 C1 N1 109.2(5) . . ?
C7 C2 C1 123.9(5) . . ?
C7 C2 N2 131.3(5) . . ?
C1 C2 N2 104.7(5) . . ?
N1 C3 N2 111.4(5) . . ?
N1 C3 C8 125.8(5) . . ?
N2 C3 C8 122.8(5) . . ?
C5 C4 C1 118.9(5) . . ?
C5 C4 H4 120.6 . . ?
C1 C4 H4 120.6 . . ?
C4 C5 C6 121.2(6) . . ?
C4 C5 H5 119.4 . . ?
C6 C5 H5 119.4 . . ?
C7 C6 C5 121.9(5) . . ?
C7 C6 H6 119.0 . . ?
C5 C6 H6 119.0 . . ?
C6 C7 C2 115.7(5) . . ?
C6 C7 H7 122.1 . . ?
C2 C7 H7 122.1 . . ?
C3 C8 H8A 109.5 . . ?
C3 C8 H8B 109.5 . . ?
H8A C8 H8B 109.5 . . ?
C3 C8 H8C 109.5 . . ?
H8A C8 H8C 109.5 . . ?
H8B C8 H8C 109.5 . . ?

loop_
_geom_bond_atom_site_label_1
_geom_bond_atom_site_label_2
_geom_bond_distance
_geom_bond_site_symmetry_2
_geom_bond_publ_flag
Zn1 O2 1.905(3) . ?
Zn1 O3 1.936(4) . ?
Zn1 O1 1.950(4) . ?
Zn1 N1 2.008(4) . ?
P1 O2 1.488(3) 4_456 ?
P1 O3 1.509(3) 1_455 ?
P1 O1 1.524(4) . ?
P1 H1 1.36(4) . ?
O2 P1 1.488(3) 4_556 ?
O3 P1 1.509(3) 1_655 ?
N1 C3 1.326(6) . ?
N1 C1 1.397(7) . ?
N2 C3 1.353(7) . ?
N2 C2 1.399(7) . ?
N2 H2 0.8600 . ?
C1 C4 1.391(7) . ?
C1 C2 1.397(7) . ?
C2 C7 1.379(8) . ?
C3 C8 1.473(8) . ?
C4 C5 1.361(9) . ?
C4 H4 0.9300 . ?
C5 C6 1.396(9) . ?
C5 H5 0.9300 . ?
C6 C7 1.373(9) . ?
C6 H6 0.9300 . ?
C7 H7 0.9300 . ?
C8 H8A 0.9600 . ?
C8 H8B 0.9600 . ?
C8 H8C 0.9600 . ?

loop_
_geom_hbond_atom_site_label_D
_geom_hbond_atom_site_label_H
_geom_hbond_atom_site_label_A
_geom_hbond_distance_DH
_geom_hbond_distance_HA
_geom_hbond_distance_DA
_geom_hbond_angle_DHA
_geom_hbond_site_symmetry_A
N2 H2 O1 0.86 2.01 2.817(5) 156.8 3_655
